data_4023313
loop_
_publ_author_name
'Adam W. Franz'
'Frank Rominger'
'Thomas J. J. M\"uller'

_publ_contact_author_address
;
        Institut f\"ur Makromolekulare Chemie und Organische Chemie
        Heinrich-Heine-Universit\"at D\"usseldorf
        Universit\"atsstrasse 1
        D-40225 D\"usseldorf
        Germany
;
_publ_contact_author_email ThomasJJ.Mueller@uni-duesseldorf.de
_publ_contact_author_fax '+49 211 - 8114324'
_publ_contact_author_name 'M\"uller, Thomas J.J.'
_publ_contact_author_phone '+49 211 - 8112298'
_publ_section_title
;
 Synthesis and Electronic Properties of Sterically Demanding
 N-Arylphenothiazines and Unexpected Buchwald-Hartwig Aminations
;
_journal_name_full 'Journal of Organic Chemistry'
_journal_page_first 1795
_journal_page_last 1802
_journal_paper_doi 10.1021/jo702389v
_journal_volume 73
_journal_year 2008
_chemical_formula_sum 'C22 H24 O2'
_chemical_formula_weight 320.41
_chemical_name_systematic
;
 ?
;
_space_group_IT_number 2
_symmetry_cell_setting triclinic
_symmetry_space_group_name_Hall '-P 1'
_symmetry_space_group_name_H-M 'P -1'
_atom_sites_solution_hydrogens geom
_atom_sites_solution_primary direct
_atom_sites_solution_secondary difmap
_audit_creation_method SHELXL-97
_cell_angle_alpha 107.220(2)
_cell_angle_beta 104.065(2)
_cell_angle_gamma 102.182(2)
_cell_formula_units_Z 1
_cell_length_a 6.1109(5)
_cell_length_b 8.1002(7)
_cell_length_c 9.9882(8)
_cell_measurement_temperature 200(2)
_cell_volume 436.21(6)
_computing_cell_refinement 'Bruker SMART'
_computing_data_collection 'Bruker SMART'
_computing_data_reduction 'Bruker SHELXTL'
_computing_molecular_graphics 'Bruker SHELXTL'
_computing_publication_material 'Bruker SHELXTL'
_computing_structure_refinement 'SHELXL-97 (Sheldrick, 1997)'
_computing_structure_solution 'SHELXS-97 (Sheldrick, 1990)'
_diffrn_ambient_temperature 200(2)
_diffrn_measured_fraction_theta_full 0.994
_diffrn_measured_fraction_theta_max 0.994
_diffrn_measurement_device_type 'CCD area detector'
_diffrn_measurement_method 'phi and omega scans'
_diffrn_radiation_monochromator graphite
_diffrn_radiation_source 'fine-focus sealed tube'
_diffrn_radiation_type MoK\a
_diffrn_radiation_wavelength 0.71073
_diffrn_reflns_av_R_equivalents 0.0549
_diffrn_reflns_av_sigmaI/netI 0.0842
_diffrn_reflns_limit_h_max 7
_diffrn_reflns_limit_h_min -7
_diffrn_reflns_limit_k_max 10
_diffrn_reflns_limit_k_min -10
_diffrn_reflns_limit_l_max 12
_diffrn_reflns_limit_l_min -12
_diffrn_reflns_number 4580
_diffrn_reflns_theta_full 27.50
_diffrn_reflns_theta_max 27.50
_diffrn_reflns_theta_min 2.26
_exptl_absorpt_coefficient_mu 0.076
_exptl_absorpt_correction_T_max 0.9962
_exptl_absorpt_correction_T_min 0.9694
_exptl_absorpt_correction_type none
_exptl_crystal_colour pale_yellow
_exptl_crystal_density_diffrn 1.220
_exptl_crystal_density_method 'not measured'
_exptl_crystal_description polyhedron
_exptl_crystal_F_000 172
_exptl_crystal_size_max 0.41
_exptl_crystal_size_mid 0.12
_exptl_crystal_size_min 0.05
_refine_diff_density_max 0.251
_refine_diff_density_min -0.152
_refine_diff_density_rms 0.045
_refine_ls_extinction_coef 0.062(10)
_refine_ls_extinction_expression Fc^*^=kFc[1+0.001xFc^2^\l^3^/sin(2\q)]^-1/4^
_refine_ls_extinction_method SHELXL
_refine_ls_goodness_of_fit_ref 0.877
_refine_ls_hydrogen_treatment constr
_refine_ls_matrix_type full
_refine_ls_number_parameters 113
_refine_ls_number_reflns 1986
_refine_ls_number_restraints 0
_refine_ls_restrained_S_all 0.877
_refine_ls_R_factor_all 0.0871
_refine_ls_R_factor_gt 0.0438
_refine_ls_shift/su_max 0.001
_refine_ls_shift/su_mean 0.000
_refine_ls_structure_factor_coef Fsqd
_refine_ls_weighting_details 'calc w=1/[\s^2^(Fo^2^)+(0.0441P)^2^+0.0000P] where P=(Fo^2^+2Fc^2^)/3'
_refine_ls_weighting_scheme calc
_refine_ls_wR_factor_gt 0.0911
_refine_ls_wR_factor_ref 0.0979
_reflns_number_gt 1088
_reflns_number_total 1986
_reflns_threshold_expression >2sigma(I)
_cod_data_source_file jo702389v-File001_3.cif
_cod_data_source_block afr4
_cod_depositor_comments
;
The following automatic conversions were performed:
'_symmetry_cell_setting' value 'Triclinic' changed to 'triclinic'
according to '/home/saulius/struct/CIF-dictionaries/cif_core.dic'
dictionary named 'cif_core.dic' version 2.4.1 from 2010-06-29.

Automatic conversion script
Id: cif_fix_enum 1527 2010-12-29 10:47:43Z saulius 
;
_cod_database_code 4023313

loop_
_symmetry_equiv_pos_as_xyz
'x, y, z'
'-x, -y, -z'

loop_
_atom_site_label
_atom_site_type_symbol
_atom_site_fract_x
_atom_site_fract_y
_atom_site_fract_z
_atom_site_U_iso_or_equiv
_atom_site_adp_type
_atom_site_occupancy
_atom_site_symmetry_multiplicity
_atom_site_calc_flag
_atom_site_refinement_flags
_atom_site_disorder_assembly
_atom_site_disorder_group
C1 C 0.4196(2) 0.66154(18) 0.51631(15) 0.0271(4) Uani 1 1 d . . .
O1 O 0.35421(18) 0.79616(14) 0.53137(12) 0.0398(3) Uani 1 1 d . . .
C2 C 0.3611(2) 0.53995(18) 0.59706(15) 0.0254(4) Uani 1 1 d . . .
C3 C 0.2234(3) 0.57629(19) 0.68728(16) 0.0322(4) Uani 1 1 d . . .
H3 H 0.1689 0.6795 0.6979 0.039 Uiso 1 1 calc R . .
C4 C 0.1646(3) 0.46373(19) 0.76193(16) 0.0330(4) Uani 1 1 d . . .
H4 H 0.0699 0.4915 0.8230 0.040 Uiso 1 1 calc R . .
C5 C 0.2397(2) 0.31104(18) 0.75041(15) 0.0258(4) Uani 1 1 d . . .
C6 C 0.3766(2) 0.27533(18) 0.65893(15) 0.0271(4) Uani 1 1 d . . .
H6 H 0.4299 0.1716 0.6482 0.033 Uiso 1 1 calc R . .
C7 C 0.4381(2) 0.38640(18) 0.58255(14) 0.0239(3) Uani 1 1 d . . .
C11 C 0.1663(2) 0.18131(19) 0.82775(15) 0.0280(4) Uani 1 1 d . . .
C12 C 0.0807(3) 0.2706(2) 0.95435(18) 0.0491(5) Uani 1 1 d . . .
H12A H 0.2056 0.3811 1.0256 0.074 Uiso 1 1 calc R . .
H12B H 0.0430 0.1862 1.0043 0.074 Uiso 1 1 calc R . .
H12C H -0.0613 0.3018 0.9144 0.074 Uiso 1 1 calc R . .
C13 C -0.0355(3) 0.0158(2) 0.71141(17) 0.0414(5) Uani 1 1 d . . .
H13A H -0.1680 0.0555 0.6692 0.062 Uiso 1 1 calc R . .
H13B H -0.0885 -0.0685 0.7583 0.062 Uiso 1 1 calc R . .
H13C H 0.0211 -0.0452 0.6324 0.062 Uiso 1 1 calc R . .
C14 C 0.3728(3) 0.1188(2) 0.89197(17) 0.0409(4) Uani 1 1 d . . .
H14A H 0.4230 0.0528 0.8116 0.061 Uiso 1 1 calc R . .
H14B H 0.3226 0.0389 0.9430 0.061 Uiso 1 1 calc R . .
H14C H 0.5053 0.2248 0.9626 0.061 Uiso 1 1 calc R . .

loop_
_atom_site_aniso_label
_atom_site_aniso_U_11
_atom_site_aniso_U_22
_atom_site_aniso_U_33
_atom_site_aniso_U_23
_atom_site_aniso_U_13
_atom_site_aniso_U_12
C1 0.0287(9) 0.0230(8) 0.0311(9) 0.0106(7) 0.0111(7) 0.0085(7)
O1 0.0563(7) 0.0342(6) 0.0531(8) 0.0257(6) 0.0354(6) 0.0279(6)
C2 0.0275(8) 0.0220(8) 0.0272(9) 0.0095(7) 0.0107(7) 0.0057(7)
C3 0.0437(10) 0.0269(9) 0.0384(10) 0.0161(8) 0.0233(8) 0.0183(8)
C4 0.0396(10) 0.0331(9) 0.0365(10) 0.0149(8) 0.0233(8) 0.0159(8)
C5 0.0262(8) 0.0246(8) 0.0240(8) 0.0083(7) 0.0072(7) 0.0051(7)
C6 0.0319(9) 0.0232(8) 0.0292(9) 0.0107(7) 0.0113(7) 0.0110(7)
C7 0.0271(8) 0.0214(8) 0.0237(8) 0.0072(7) 0.0101(7) 0.0080(7)
C11 0.0312(8) 0.0284(8) 0.0289(9) 0.0138(7) 0.0138(7) 0.0087(7)
C12 0.0756(13) 0.0435(11) 0.0537(12) 0.0303(10) 0.0433(11) 0.0249(10)
C13 0.0383(9) 0.0389(10) 0.0477(11) 0.0250(8) 0.0100(8) 0.0045(8)
C14 0.0415(10) 0.0513(11) 0.0391(10) 0.0282(9) 0.0139(8) 0.0152(8)

loop_
_atom_type_symbol
_atom_type_description
_atom_type_scat_dispersion_real
_atom_type_scat_dispersion_imag
_atom_type_scat_source
C C 0.0033 0.0016 'International Tables Vol C Tables 4.2.6.8 and 6.1.1.4'
H H 0.0000 0.0000 'International Tables Vol C Tables 4.2.6.8 and 6.1.1.4'
O O 0.0106 0.0060 'International Tables Vol C Tables 4.2.6.8 and 6.1.1.4'

loop_
_geom_angle_atom_site_label_1
_geom_angle_atom_site_label_2
_geom_angle_atom_site_label_3
_geom_angle
_geom_angle_site_symmetry_1
_geom_angle_site_symmetry_3
_geom_angle_publ_flag
O1 C1 C2 121.07(13) . . ?
O1 C1 C7 121.34(12) . 2_666 ?
C2 C1 C7 117.59(12) . 2_666 ?
C3 C2 C7 118.63(12) . . ?
C3 C2 C1 119.67(13) . . ?
C7 C2 C1 121.68(12) . . ?
C4 C3 C2 120.60(13) . . ?
C3 C4 C5 122.04(13) . . ?
C4 C5 C6 116.86(13) . . ?
C4 C5 C11 122.22(12) . . ?
C6 C5 C11 120.85(12) . . ?
C7 C6 C5 122.21(13) . . ?
C6 C7 C2 119.65(12) . . ?
C6 C7 C1 119.61(12) . 2_666 ?
C2 C7 C1 120.73(12) . 2_666 ?
C14 C11 C12 107.92(12) . . ?
C14 C11 C13 109.18(12) . . ?
C12 C11 C13 109.25(13) . . ?
C14 C11 C5 111.06(11) . . ?
C12 C11 C5 111.73(12) . . ?
C13 C11 C5 107.66(11) . . ?

loop_
_geom_bond_atom_site_label_1
_geom_bond_atom_site_label_2
_geom_bond_distance
_geom_bond_site_symmetry_2
_geom_bond_publ_flag
C1 O1 1.2197(15) . ?
C1 C2 1.4866(19) . ?
C1 C7 1.4881(18) 2_666 ?
C2 C3 1.3868(18) . ?
C2 C7 1.4010(17) . ?
C3 C4 1.3824(19) . ?
C4 C5 1.3911(18) . ?
C5 C6 1.3913(18) . ?
C5 C11 1.5337(19) . ?
C6 C7 1.3913(18) . ?
C7 C1 1.4881(18) 2_666 ?
C11 C14 1.526(2) . ?
C11 C12 1.528(2) . ?
C11 C13 1.5332(19) . ?
